data_7114307
loop_
_publ_author_name
'Liu, Wei'
'Lee, Chi-Hang'
'Li, Hung-Wing'
'Lam, Chi-Keung'
'Wang, Jinzhi'
'Mak, Thomas C. W.'
'Ng, Dennis K. P.'

_publ_section_title
;
 Formation and crystal structure of an unexpected inclusion complex of a
 metal-free phthalocyanine and oxalic acidElectronic supplementary
 information (ESI) available: experimental procedure to prepare compound 3
 and its characterising data. See
 http://www.rsc.org/suppdata/cc/b1/b111133g/
;
_journal_issue 6
_journal_name_full 'Chemical Communications'
_journal_page_first 628
_journal_paper_doi 10.1039/b111133g
_journal_year 2002
_chemical_formula_sum 'C62 H76 N8 O8'
_chemical_formula_weight 1061.31
_chemical_name_systematic
; 
? 
;
_space_group_IT_number 14
_symmetry_cell_setting monoclinic
_symmetry_space_group_name_Hall '-P 2ybc'
_symmetry_space_group_name_H-M 'P 1 21/c 1'
_atom_sites_solution_hydrogens geom
_atom_sites_solution_primary direct
_atom_sites_solution_secondary difmap
_audit_creation_method SHELXL-97
_cell_angle_alpha 90.00
_cell_angle_beta 99.911(2)
_cell_angle_gamma 90.00
_cell_formula_units_Z 2
_cell_length_a 15.8962(15)
_cell_length_b 8.8141(9)
_cell_length_c 21.695(2)
_cell_measurement_temperature 293(2)
_cell_volume 2994.3(5)
_computing_structure_refinement 'SHELXL-97 (Sheldrick, 1997)'
_computing_structure_solution 'SHELXS-97 (Sheldrick, 1990)'
_diffrn_ambient_temperature 293(2)
_diffrn_measured_fraction_theta_full 1.000
_diffrn_measured_fraction_theta_max 1.000
_diffrn_measurement_device_type 'Bruker SMART CCD 1K'
_diffrn_measurement_method 'omega scan'
_diffrn_radiation_monochromator graphite
_diffrn_radiation_source 'fine-focus sealed tube'
_diffrn_radiation_type MoK\a
_diffrn_radiation_wavelength 0.71073
_diffrn_reflns_av_R_equivalents 0.0432
_diffrn_reflns_av_sigmaI/netI 0.0486
_diffrn_reflns_limit_h_max 17
_diffrn_reflns_limit_h_min -14
_diffrn_reflns_limit_k_max 9
_diffrn_reflns_limit_k_min -9
_diffrn_reflns_limit_l_max 23
_diffrn_reflns_limit_l_min -23
_diffrn_reflns_number 13406
_diffrn_reflns_theta_full 23.00
_diffrn_reflns_theta_max 23.00
_diffrn_reflns_theta_min 1.91
_exptl_absorpt_coefficient_mu 0.079
_exptl_absorpt_correction_type SADABS
_exptl_crystal_colour green
_exptl_crystal_density_diffrn 1.177
_exptl_crystal_density_meas ?
_exptl_crystal_density_method 'not measured'
_exptl_crystal_description 'rhombic plate'
_exptl_crystal_F_000 1136
_exptl_crystal_size_max 0.76
_exptl_crystal_size_mid 0.23
_exptl_crystal_size_min 0.21
_refine_diff_density_max 0.452
_refine_diff_density_min -0.233
_refine_diff_density_rms 0.054
_refine_ls_extinction_coef 0.0030(16)
_refine_ls_extinction_expression Fc^*^=kFc[1+0.001xFc^2^\l^3^/sin(2\q)]^-1/4^
_refine_ls_extinction_method SHELXL
_refine_ls_goodness_of_fit_ref 1.002
_refine_ls_hydrogen_treatment mixed
_refine_ls_matrix_type full
_refine_ls_number_parameters 358
_refine_ls_number_reflns 4160
_refine_ls_number_restraints 0
_refine_ls_restrained_S_all 1.002
_refine_ls_R_factor_all 0.1015
_refine_ls_R_factor_gt 0.0686
_refine_ls_shift/su_max 0.588
_refine_ls_shift/su_mean 0.022
_refine_ls_structure_factor_coef Fsqd
_refine_ls_weighting_details 'calc w=1/[\s^2^(Fo^2^)+(0.1436P)^2^+0.0000P] where P=(Fo^2^+2Fc^2^)/3'
_refine_ls_weighting_scheme calc
_refine_ls_wR_factor_gt 0.1996
_refine_ls_wR_factor_ref 0.2195
_reflns_number_gt 2594
_reflns_number_total 4160
_reflns_threshold_expression >2sigma(I)
_cod_data_source_file b111133g.txt
_cod_data_source_block eu
_cod_depositor_comments
;
The following automatic conversions were performed:

'_symmetry_cell_setting' value 'Monoclinic' changed to 'monoclinic'
according to
/usr/data/users/saulius/automatic-downloads/retrospective/RSC/lib/dictionaries/cif_core.dic
dictionary named 'cif_core.dic' version 2.4.2 from 2011-04-26.

Automatic conversion script
Id: cif_fix_values 2281 2013-09-26 08:29:07Z andrius 

The following automatic conversions were performed:

'_exptl_crystal_density_meas' value 'not measured' was changed to '?'
- the value is perceived as not measured.

Automatic conversion script
Id: cif_fix_values 3008 2015-01-20 13:52:24Z robertas 
;
_cod_original_cell_volume 2994.4(5)
_cod_original_sg_symbol_H-M P2(1)/c
_cod_database_code 7114307

loop_
_symmetry_equiv_pos_as_xyz
'x, y, z'
'-x, y+1/2, -z+1/2'
'-x, -y, -z'
'x, -y-1/2, z-1/2'

loop_
_atom_site_label
_atom_site_type_symbol
_atom_site_fract_x
_atom_site_fract_y
_atom_site_fract_z
_atom_site_U_iso_or_equiv
_atom_site_adp_type
_atom_site_occupancy
_atom_site_symmetry_multiplicity
_atom_site_calc_flag
_atom_site_refinement_flags
N1 N 0.62220(17) -0.0281(3) 0.49583(12) 0.0504(7) Uani 1 1 d .
H1 H 0.561(3) -0.0009(16) 0.4993(2) 0.25(3) Uiso 1 1 d R
O1 O 0.63255(15) 0.3163(3) 0.29127(11) 0.0694(8) Uani 1 1 d .
C1 C 0.4118(2) 0.1916(4) 0.39600(14) 0.0464(8) Uani 1 1 d .
N2 N 0.62989(16) 0.1164(3) 0.40187(12) 0.0510(7) Uani 1 1 d .
O2 O 0.15702(15) 0.2809(3) 0.41544(13) 0.0810(9) Uani 1 1 d .
C2 C 0.4268(2) 0.2771(4) 0.34196(14) 0.0470(8) Uani 1 1 d .
N3 N 0.48591(16) 0.1238(3) 0.42354(12) 0.0475(7) Uani 1 1 d .
C3 C 0.3723(2) 0.3632(4) 0.29884(16) 0.0608(10) Uani 1 1 d .
H3B H 0.3148 0.3739 0.3015 0.073 Uiso 1 1 calc R
N4 N 0.33642(17) 0.1900(3) 0.41408(12) 0.0519(8) Uani 1 1 d .
C4 C 0.4069(2) 0.4328(4) 0.25162(17) 0.0672(11) Uani 1 1 d .
H4C H 0.3719 0.4905 0.2217 0.081 Uiso 1 1 calc R
C5 C 0.4923(2) 0.4177(4) 0.24834(17) 0.0649(11) Uani 1 1 d .
H5A H 0.5130 0.4647 0.2156 0.078 Uiso 1 1 calc R
C6 C 0.5485(2) 0.3356(4) 0.29155(16) 0.0526(9) Uani 1 1 d .
C7 C 0.5132(2) 0.2612(4) 0.33878(14) 0.0451(8) Uani 1 1 d .
C8 C 0.5490(2) 0.1621(4) 0.39039(14) 0.0456(8) Uani 1 1 d .
C9 C 0.6619(2) 0.0283(4) 0.44984(15) 0.0501(9) Uani 1 1 d .
C10 C 0.7485(2) -0.0259(4) 0.45954(16) 0.0568(9) Uani 1 1 d .
C11 C 0.8136(2) -0.0036(5) 0.4250(2) 0.0803(13) Uani 1 1 d .
H11A H 0.8058 0.0564 0.3892 0.096 Uiso 1 1 calc R
C12 C 0.8897(3) -0.0741(6) 0.4463(2) 0.1010(17) Uani 1 1 d .
H12A H 0.9343 -0.0617 0.4241 0.121 Uiso 1 1 calc R
C13 C 0.3208(2) 0.1163(4) 0.46474(15) 0.0504(9) Uani 1 1 d .
C14 C 0.2404(2) 0.1177(4) 0.48708(16) 0.0543(9) Uani 1 1 d .
C15 C 0.1618(2) 0.1901(5) 0.46662(18) 0.0686(11) Uani 1 1 d .
C16 C 0.0972(3) 0.1637(5) 0.5002(2) 0.0913(15) Uani 1 1 d .
H16A H 0.0437 0.2066 0.4868 0.110 Uiso 1 1 calc R
C17 C 0.0867(2) 0.3822(5) 0.39516(19) 0.0763(12) Uani 1 1 d .
H17A H 0.0431 0.3650 0.4213 0.092 Uiso 1 1 calc R
C18 C 0.1192(3) 0.5439(6) 0.4054(2) 0.0991(15) Uani 1 1 d .
H18A H 0.1649 0.5592 0.3810 0.119 Uiso 1 1 calc R
C19 C 0.1549(6) 0.5728(9) 0.4733(3) 0.205(4) Uani 1 1 d .
H19A H 0.1995 0.5009 0.4874 0.307 Uiso 1 1 calc R
H19B H 0.1104 0.5621 0.4977 0.307 Uiso 1 1 calc R
H19C H 0.1778 0.6738 0.4780 0.307 Uiso 1 1 calc R
C20 C 0.0506(5) 0.6607(7) 0.3851(3) 0.156(3) Uani 1 1 d .
H20A H 0.0745 0.7606 0.3921 0.233 Uiso 1 1 calc R
H20B H 0.0055 0.6481 0.4090 0.233 Uiso 1 1 calc R
H20C H 0.0281 0.6478 0.3415 0.233 Uiso 1 1 calc R
C21 C 0.0493(3) 0.3388(6) 0.3279(2) 0.0897(14) Uani 1 1 d .
H21A H 0.0018 0.4081 0.3136 0.108 Uiso 1 1 calc R
C22 C 0.0130(4) 0.1786(7) 0.3255(3) 0.140(2) Uani 1 1 d .
H22A H -0.0273 0.1710 0.3536 0.210 Uiso 1 1 calc R
H22B H 0.0585 0.1074 0.3376 0.210 Uiso 1 1 calc R
H22C H -0.0152 0.1566 0.2836 0.210 Uiso 1 1 calc R
C23 C 0.1124(3) 0.3553(7) 0.2841(2) 0.1139(18) Uani 1 1 d .
H23A H 0.1342 0.4571 0.2864 0.171 Uiso 1 1 calc R
H23B H 0.0846 0.3341 0.2421 0.171 Uiso 1 1 calc R
H23C H 0.1586 0.2854 0.2959 0.171 Uiso 1 1 calc R
C24 C 0.6828(3) 0.4256(5) 0.2625(2) 0.0848(14) Uani 1 1 d .
H24A H 0.6443 0.4988 0.2381 0.102 Uiso 1 1 calc R
C25 C 0.7287(4) 0.3381(8) 0.2194(3) 0.125(2) Uani 1 1 d .
H25A H 0.7570 0.2511 0.2422 0.150 Uiso 1 1 calc R
C26 C 0.7917(5) 0.4199(10) 0.1895(4) 0.195(4) Uani 1 1 d .
H26A H 0.8354 0.4610 0.2212 0.293 Uiso 1 1 calc R
H26B H 0.7639 0.5008 0.1643 0.293 Uiso 1 1 calc R
H26C H 0.8170 0.3511 0.1636 0.293 Uiso 1 1 calc R
C27 C 0.6633(6) 0.2793(9) 0.1650(3) 0.163(3) Uani 1 1 d .
H27A H 0.6919 0.2218 0.1372 0.245 Uiso 1 1 calc R
H27B H 0.6340 0.3634 0.1428 0.245 Uiso 1 1 calc R
H27C H 0.6229 0.2155 0.1807 0.245 Uiso 1 1 calc R
C28 C 0.7386(4) 0.5077(8) 0.3161(4) 0.138(2) Uani 1 1 d .
H28A H 0.7708 0.5840 0.2969 0.165 Uiso 1 1 calc R
C29 C 0.8048(4) 0.4012(11) 0.3532(4) 0.200(4) Uani 1 1 d .
H29A H 0.8366 0.3519 0.3251 0.300 Uiso 1 1 calc R
H29B H 0.7763 0.3263 0.3742 0.300 Uiso 1 1 calc R
H29C H 0.8430 0.4587 0.3835 0.300 Uiso 1 1 calc R
C30 C 0.6874(6) 0.5924(9) 0.3560(4) 0.191(4) Uani 1 1 d .
H30A H 0.6485 0.6593 0.3304 0.286 Uiso 1 1 calc R
H30B H 0.7249 0.6505 0.3866 0.286 Uiso 1 1 calc R
H30C H 0.6558 0.5218 0.3769 0.286 Uiso 1 1 calc R
O3 O 0.3849(5) 0.5685(10) 0.4884(3) 0.219(3) Uani 1 1 d .
O4 O 0.5165(5) 0.6436(11) 0.4454(4) 0.267(5) Uani 1 1 d .
C31 C 0.4574(8) 0.5363(14) 0.4789(9) 0.236(7) Uani 1 1 d .
H4 H 0.5142(8) 0.6876(16) 0.3998(7) 0.014(6) Uiso 1 1 d R

loop_
_atom_site_aniso_label
_atom_site_aniso_U_11
_atom_site_aniso_U_22
_atom_site_aniso_U_33
_atom_site_aniso_U_23
_atom_site_aniso_U_13
_atom_site_aniso_U_12
N1 0.0481(17) 0.0600(18) 0.0434(16) 0.0102(14) 0.0086(13) 0.0089(14)
O1 0.0626(17) 0.0727(18) 0.0766(18) 0.0291(14) 0.0222(14) 0.0066(13)
C1 0.046(2) 0.052(2) 0.0405(19) 0.0017(15) 0.0072(15) 0.0031(16)
N2 0.0492(17) 0.0578(18) 0.0463(17) 0.0090(14) 0.0091(13) 0.0070(14)
O2 0.0536(15) 0.112(2) 0.0795(19) 0.0433(17) 0.0176(13) 0.0317(15)
C2 0.051(2) 0.0493(19) 0.0398(19) 0.0042(15) 0.0059(15) 0.0046(16)
N3 0.0448(16) 0.0566(17) 0.0418(16) 0.0047(13) 0.0094(13) 0.0044(14)
C3 0.057(2) 0.071(2) 0.053(2) 0.0105(19) 0.0067(18) 0.0099(19)
N4 0.0496(17) 0.0622(18) 0.0439(17) 0.0081(14) 0.0082(13) 0.0069(14)
C4 0.066(3) 0.075(3) 0.061(2) 0.023(2) 0.0089(19) 0.015(2)
C5 0.076(3) 0.066(2) 0.055(2) 0.0249(19) 0.016(2) 0.008(2)
C6 0.056(2) 0.051(2) 0.052(2) 0.0051(17) 0.0113(17) 0.0057(17)
C7 0.052(2) 0.0474(19) 0.0352(18) 0.0014(15) 0.0063(15) 0.0012(16)
C8 0.050(2) 0.047(2) 0.0391(18) 0.0001(15) 0.0053(15) 0.0008(16)
C9 0.0461(19) 0.059(2) 0.046(2) 0.0084(17) 0.0108(16) 0.0050(16)
C10 0.049(2) 0.065(2) 0.058(2) 0.0158(19) 0.0145(17) 0.0077(17)
C11 0.066(3) 0.095(3) 0.086(3) 0.039(2) 0.030(2) 0.019(2)
C12 0.064(3) 0.127(4) 0.124(4) 0.063(3) 0.051(3) 0.032(3)
C13 0.0462(19) 0.059(2) 0.046(2) 0.0053(17) 0.0062(16) 0.0036(17)
C14 0.044(2) 0.065(2) 0.055(2) 0.0104(18) 0.0115(16) 0.0058(17)
C15 0.057(2) 0.083(3) 0.068(3) 0.023(2) 0.016(2) 0.014(2)
C16 0.056(2) 0.120(4) 0.103(3) 0.051(3) 0.030(2) 0.028(2)
C17 0.058(2) 0.094(3) 0.078(3) 0.028(2) 0.014(2) 0.024(2)
C18 0.111(4) 0.095(4) 0.093(4) 0.013(3) 0.022(3) 0.009(3)
C19 0.311(11) 0.164(7) 0.121(6) -0.024(5) -0.015(6) -0.045(7)
C20 0.181(6) 0.108(5) 0.195(7) 0.028(5) 0.079(5) 0.058(5)
C21 0.072(3) 0.105(4) 0.088(3) 0.019(3) 0.001(3) 0.012(3)
C22 0.141(5) 0.141(6) 0.134(5) -0.005(4) 0.012(4) -0.037(4)
C23 0.116(4) 0.146(5) 0.079(3) 0.001(3) 0.015(3) 0.008(4)
C24 0.075(3) 0.087(3) 0.095(3) 0.047(3) 0.021(3) -0.002(2)
C25 0.109(4) 0.158(6) 0.128(5) 0.058(4) 0.075(4) 0.027(4)
C26 0.180(7) 0.236(9) 0.200(8) 0.082(7) 0.118(6) 0.042(6)
C27 0.236(9) 0.149(6) 0.127(6) 0.033(5) 0.094(6) 0.059(6)
C28 0.120(5) 0.114(5) 0.160(6) 0.050(5) -0.025(5) -0.041(4)
C29 0.128(5) 0.259(10) 0.193(8) 0.082(8) -0.031(5) -0.033(6)
C30 0.284(11) 0.123(6) 0.147(7) -0.039(5) -0.011(7) 0.002(6)
O3 0.198(6) 0.274(8) 0.182(5) -0.053(5) 0.027(5) -0.074(6)
O4 0.172(6) 0.403(13) 0.222(8) -0.179(9) 0.025(6) -0.032(8)
C31 0.167(10) 0.171(9) 0.334(18) -0.123(10) -0.054(11) 0.000(8)

loop_
_atom_type_symbol
_atom_type_description
_atom_type_scat_dispersion_real
_atom_type_scat_dispersion_imag
_atom_type_scat_source
C C 0.0033 0.0016 'International Tables Vol C Tables 4.2.6.8 and 6.1.1.4'
H H 0.0000 0.0000 'International Tables Vol C Tables 4.2.6.8 and 6.1.1.4'
N N 0.0061 0.0033 'International Tables Vol C Tables 4.2.6.8 and 6.1.1.4'
O O 0.0106 0.0060 'International Tables Vol C Tables 4.2.6.8 and 6.1.1.4'

loop_
_geom_angle_atom_site_label_1
_geom_angle_atom_site_label_2
_geom_angle_atom_site_label_3
_geom_angle
_geom_angle_site_symmetry_1
_geom_angle_site_symmetry_3
C9 N1 C13 108.8(3) . 3_656
C6 O1 C24 122.3(3) . .
N4 C1 N3 128.6(3) . .
N4 C1 C2 122.0(3) . .
N3 C1 C2 109.5(3) . .
C9 N2 C8 123.5(3) . .
C15 O2 C17 123.1(3) . .
C3 C2 C7 121.9(3) . .
C3 C2 C1 131.3(3) . .
C7 C2 C1 106.8(3) . .
C1 N3 C8 108.4(3) . .
C4 C3 C2 117.3(3) . .
C1 N4 C13 123.7(3) . .
C5 C4 C3 121.0(3) . .
C4 C5 C6 122.9(3) . .
O1 C6 C5 126.0(3) . .
O1 C6 C7 117.5(3) . .
C5 C6 C7 116.4(3) . .
C2 C7 C6 120.5(3) . .
C2 C7 C8 106.2(3) . .
C6 C7 C8 133.3(3) . .
N2 C8 N3 126.7(3) . .
N2 C8 C7 124.2(3) . .
N3 C8 C7 109.1(3) . .
N2 C9 N1 128.6(3) . .
N2 C9 C10 122.5(3) . .
N1 C9 C10 108.9(3) . .
C11 C10 C14 121.8(3) . 3_656
C11 C10 C9 131.0(3) . .
C14 C10 C9 107.2(3) 3_656 .
C12 C11 C10 116.7(4) . .
C11 C12 C16 122.6(4) . 3_656
N4 C13 N1 126.2(3) . 3_656
N4 C13 C14 125.0(3) . .
N1 C13 C14 108.9(3) 3_656 .
C10 C14 C15 120.2(3) 3_656 .
C10 C14 C13 106.2(3) 3_656 .
C15 C14 C13 133.5(3) . .
O2 C15 C16 126.1(3) . .
O2 C15 C14 116.5(3) . .
C16 C15 C14 117.3(3) . .
C15 C16 C12 121.3(4) . 3_656
O2 C17 C18 108.1(4) . .
O2 C17 C21 106.9(3) . .
C18 C17 C21 116.2(4) . .
C19 C18 C20 107.6(5) . .
C19 C18 C17 111.3(5) . .
C20 C18 C17 112.8(5) . .
C23 C21 C22 111.0(5) . .
C23 C21 C17 112.9(4) . .
C22 C21 C17 110.4(4) . .
O1 C24 C25 106.8(4) . .
O1 C24 C28 106.1(4) . .
C25 C24 C28 116.2(5) . .
C26 C25 C24 117.7(6) . .
C26 C25 C27 104.6(6) . .
C24 C25 C27 108.6(5) . .
C30 C28 C24 112.3(5) . .
C30 C28 C29 113.3(7) . .
C24 C28 C29 111.6(6) . .
O3 C31 O4 125.3(13) . .
O3 C31 C31 135(3) . 3_666
O4 C31 C31 89.4(14) . 3_666

loop_
_geom_bond_atom_site_label_1
_geom_bond_atom_site_label_2
_geom_bond_distance
_geom_bond_site_symmetry_2
N1 C9 1.363(4) .
N1 C13 1.375(4) 3_656
O1 C6 1.348(4) .
O1 C24 1.459(4) .
C1 N4 1.324(4) .
C1 N3 1.363(4) .
C1 C2 1.448(4) .
N2 C9 1.328(4) .
N2 C8 1.330(4) .
O2 C15 1.360(4) .
O2 C17 1.439(4) .
C2 C3 1.387(5) .
C2 C7 1.394(4) .
N3 C8 1.373(4) .
C3 C4 1.386(5) .
N4 C13 1.337(4) .
C4 C5 1.378(5) .
C5 C6 1.382(5) .
C6 C7 1.411(4) .
C7 C8 1.456(4) .
C9 C10 1.438(4) .
C10 C11 1.393(4) .
C10 C14 1.399(4) 3_656
C11 C12 1.367(6) .
C12 C16 1.389(6) 3_656
C13 N1 1.375(4) 3_656
C13 C14 1.443(4) .
C14 C10 1.399(4) 3_656
C14 C15 1.405(5) .
C15 C16 1.378(5) .
C16 C12 1.389(6) 3_656
C17 C18 1.520(6) .
C17 C21 1.525(6) .
C18 C19 1.507(8) .
C18 C20 1.509(7) .
C21 C23 1.502(6) .
C21 C22 1.523(7) .
C24 C25 1.496(7) .
C24 C28 1.519(8) .
C25 C26 1.471(8) .
C25 C27 1.523(9) .
C28 C30 1.488(9) .
C28 C29 1.532(8) .
O3 C31 1.238(13) .
O4 C31 1.59(2) .
C31 C31 1.63(2) 3_666
